data_7037157
loop_
_publ_author_name
'Ke, Hongshan'
'Zhang, Sheng'
'Li, Xin'
'Wei, Qing'
'Xie, Gang'
'Wang, Wenyuan'
'Chen, Sanping'

_publ_section_title
;
 A Dy2 single-molecule magnet with benzoate anions and phenol-O(-)
 bridging groups.
;
_journal_issue 48
_journal_name_full 'Dalton transactions (Cambridge, England : 2003)'
_journal_page_first 21025
_journal_page_last 21031
_journal_paper_doi 10.1039/c5dt03607k
_journal_volume 44
_journal_year 2015
_chemical_formula_sum 'C62 H62 Dy2 N8 O22'
_chemical_formula_weight 1596.20
_chemical_name_systematic
; 
 ? 
;
_space_group_IT_number 14
_symmetry_cell_setting monoclinic
_symmetry_space_group_name_Hall '-P 2ybc'
_symmetry_space_group_name_H-M 'P 1 21/c 1'
_atom_sites_solution_hydrogens geom
_atom_sites_solution_primary direct
_atom_sites_solution_secondary difmap
_audit_block_doi 10.5517/cc1jq2gs
_audit_creation_method SHELXL-97
_audit_update_record
;
2015-10-13 deposited with the CCDC.
2015-10-15 downloaded from the CCDC.
;
_cell_angle_alpha 90.00
_cell_angle_beta 98.478(4)
_cell_angle_gamma 90.00
_cell_formula_units_Z 2
_cell_length_a 13.432(2)
_cell_length_b 10.503(2)
_cell_length_c 24.428(4)
_cell_measurement_reflns_used 3524
_cell_measurement_temperature 296(2)
_cell_measurement_theta_max 25.10
_cell_measurement_theta_min 1.96
_cell_volume 3408.6(10)
_computing_structure_refinement 'SHELXL-97 (Sheldrick, 1997)'
_computing_structure_solution 'SHELXS-97 (Sheldrick, 1990)'
_diffrn_ambient_temperature 296(2)
_diffrn_measured_fraction_theta_full 0.994
_diffrn_measured_fraction_theta_max 0.994
_diffrn_measurement_device_type 'Bruker APEX SMART II'
_diffrn_measurement_method \w
_diffrn_radiation_monochromator graphite
_diffrn_radiation_source 'fine-focus sealed tube'
_diffrn_radiation_type MoK\a
_diffrn_radiation_wavelength 0.71073
_diffrn_reflns_av_R_equivalents 0.1236
_diffrn_reflns_av_sigmaI/netI 0.1524
_diffrn_reflns_limit_h_max 15
_diffrn_reflns_limit_h_min -15
_diffrn_reflns_limit_k_max 12
_diffrn_reflns_limit_k_min -10
_diffrn_reflns_limit_l_max 29
_diffrn_reflns_limit_l_min -29
_diffrn_reflns_number 16331
_diffrn_reflns_theta_full 25.00
_diffrn_reflns_theta_max 25.00
_diffrn_reflns_theta_min 2.47
_exptl_absorpt_coefficient_mu 2.254
_exptl_absorpt_correction_T_max 0.9019
_exptl_absorpt_correction_T_min 0.7973
_exptl_absorpt_correction_type multi-scan
_exptl_absorpt_process_details SADABS
_exptl_crystal_colour pink
_exptl_crystal_density_diffrn 1.555
_exptl_crystal_density_method 'not measured'
_exptl_crystal_description block
_exptl_crystal_F_000 1596
_exptl_crystal_size_max 0.27
_exptl_crystal_size_mid 0.19
_exptl_crystal_size_min 0.12
_refine_diff_density_max 2.325
_refine_diff_density_min -2.542
_refine_diff_density_rms 0.169
_refine_ls_extinction_method none
_refine_ls_goodness_of_fit_ref 1.577
_refine_ls_hydrogen_treatment constr
_refine_ls_matrix_type full
_refine_ls_number_parameters 391
_refine_ls_number_reflns 5965
_refine_ls_number_restraints 37
_refine_ls_restrained_S_all 1.574
_refine_ls_R_factor_all 0.1904
_refine_ls_R_factor_gt 0.1549
_refine_ls_shift/su_max 0.000
_refine_ls_shift/su_mean 0.000
_refine_ls_structure_factor_coef Fsqd
_refine_ls_weighting_details 'calc w=1/[\s^2^(Fo^2^)+(0.0350P)^2^+0.0560P] where P=(Fo^2^+2Fc^2^)/3'
_refine_ls_weighting_scheme calc
_refine_ls_wR_factor_gt 0.2116
_refine_ls_wR_factor_ref 0.2222
_reflns_number_gt 4465
_reflns_number_total 5965
_reflns_threshold_expression >2sigma(I)
_cod_data_source_file c5dt03607k2.cif
_cod_data_source_block xb8432_0m
_cod_depositor_comments 'Adding full bibliography for 7037157.cif.'
_cod_original_cell_volume 3408.9(11)
_cod_original_sg_symbol_H-M p21/c
_cod_database_code 7037157

loop_
_symmetry_equiv_pos_as_xyz
'x, y, z'
'-x, y+1/2, -z+1/2'
'-x, -y, -z'
'x, -y-1/2, z-1/2'

loop_
_atom_site_label
_atom_site_type_symbol
_atom_site_fract_x
_atom_site_fract_y
_atom_site_fract_z
_atom_site_U_iso_or_equiv
_atom_site_adp_type
_atom_site_occupancy
_atom_site_symmetry_multiplicity
_atom_site_calc_flag
_atom_site_refinement_flags
C23 C 0.5302(13) 0.0184(16) 0.3745(6) 0.085(8) Uani 1 1 d G
C22 C 0.5961(11) -0.084(2) 0.3749(7) 0.112(10) Uani 1 1 d G
H22 H 0.6463 -0.0823 0.3525 0.134 Uiso 1 1 calc R
C21 C 0.5869(11) -0.1880(16) 0.4088(8) 0.127(12) Uani 1 1 d G
H21 H 0.6310 -0.2563 0.4091 0.153 Uiso 1 1 calc R
C20 C 0.5118(12) -0.1901(13) 0.4423(7) 0.089(8) Uani 1 1 d G
H20 H 0.5057 -0.2599 0.4650 0.106 Uiso 1 1 calc R
C18 C 0.4459(9) -0.0880(15) 0.4419(6) 0.063(6) Uani 1 1 d G
C19 C 0.4551(10) 0.0163(12) 0.4080(7) 0.064(6) Uani 1 1 d G
C4 C 0.0242(11) 0.1695(15) 0.2809(7) 0.095(8) Uani 1 1 d G
H4 H 0.0765 0.2284 0.2857 0.114 Uiso 1 1 calc R
C5 C -0.0037(15) 0.1121(19) 0.2297(6) 0.140(14) Uani 1 1 d G
H5 H 0.0298 0.1326 0.2002 0.169 Uiso 1 1 calc R
C6 C -0.0818(15) 0.0241(18) 0.2226(5) 0.127(13) Uani 1 1 d G
H6 H -0.1005 -0.0143 0.1883 0.152 Uiso 1 1 calc R
C7 C -0.1319(12) -0.0066(15) 0.2667(8) 0.111(10) Uani 1 1 d G
H7 H -0.1842 -0.0655 0.2619 0.134 Uiso 1 1 calc R
C8 C -0.1040(12) 0.0507(15) 0.3179(6) 0.084(8) Uani 1 1 d G
H8 H -0.1375 0.0302 0.3474 0.101 Uiso 1 1 calc R
C3 C -0.0259(12) 0.1388(14) 0.3250(5) 0.068(6) Uani 1 1 d G
C26 C -0.2532(14) 0.4438(18) 0.2558(7) 0.144(13) Uani 1 1 d G
H26 H -0.2565 0.3762 0.2310 0.173 Uiso 1 1 calc R
C27 C -0.2961(13) 0.560(2) 0.2387(5) 0.131(13) Uani 1 1 d G
H27 H -0.3280 0.5707 0.2026 0.157 Uiso 1 1 calc R
C28 C -0.2912(12) 0.6615(17) 0.2758(7) 0.134(12) Uani 1 1 d G
H28 H -0.3198 0.7394 0.2644 0.161 Uiso 1 1 calc R
C31 C -0.2434(12) 0.6461(14) 0.3298(7) 0.095(8) Uani 1 1 d G
H31 H -0.2401 0.7137 0.3546 0.114 Uiso 1 1 calc R
C29 C -0.2005(10) 0.5295(16) 0.3469(5) 0.070(6) Uani 1 1 d G
C30 C -0.2054(13) 0.4284(13) 0.3098(8) 0.096(8) Uani 1 1 d G
H30 H -0.1768 0.3505 0.3213 0.115 Uiso 1 1 calc R
Dy1 Dy 0.05485(7) 0.35218(8) 0.47630(4) 0.0439(3) Uani 1 1 d .
O1 O -0.0260(9) 0.1672(11) 0.4225(5) 0.054(3) Uani 1 1 d .
O2 O 0.0724(10) 0.2924(13) 0.3817(5) 0.061(4) Uani 1 1 d .
C2 C 0.0113(15) 0.2035(18) 0.3800(9) 0.052(5) Uani 1 1 d .
O3 O 0.1765(9) 0.1899(12) 0.4845(5) 0.056(4) Uani 1 1 d .
N1 N 0.0249(11) 0.1704(14) 0.5419(6) 0.052(4) Uani 1 1 d .
N3 N 0.2316(11) -0.0120(15) 0.5068(7) 0.061(5) Uani 1 1 d .
H3 H 0.2258 -0.0813 0.5248 0.074 Uiso 1 1 calc R
N2 N 0.0917(11) 0.0707(15) 0.5388(6) 0.059(4) Uani 1 1 d .
H10A H 0.0842 -0.0008 0.5548 0.071 Uiso 1 1 calc R
C25 C 0.1668(14) 0.089(2) 0.5105(8) 0.051(5) Uani 1 1 d .
O4 O -0.0614(9) 0.4186(11) 0.5330(5) 0.056(3) Uani 1 1 d .
C11 C -0.1204(11) 0.3764(16) 0.5612(6) 0.035(4) Uani 1 1 d U
C13 C -0.0364(13) 0.160(2) 0.5767(7) 0.056(5) Uani 1 1 d U
H13 H -0.0314 0.0858 0.5979 0.067 Uiso 1 1 calc R
C12 C -0.1106(14) 0.2468(18) 0.5864(7) 0.049(5) Uani 1 1 d .
O6 O -0.2158(11) 0.5567(13) 0.5466(6) 0.074(4) Uani 1 1 d U
C16 C -0.2734(14) 0.392(2) 0.6071(9) 0.071(7) Uani 1 1 d .
H16 H -0.3258 0.4426 0.6159 0.085 Uiso 1 1 calc R
C10 C -0.2116(13) 0.4401(19) 0.5701(8) 0.056(5) Uani 1 1 d .
C15 C -0.2591(19) 0.273(2) 0.6309(8) 0.079(7) Uani 1 1 d .
H15 H -0.3033 0.2404 0.6534 0.094 Uiso 1 1 calc R
O5 O 0.5362(14) 0.120(2) 0.3408(9) 0.132(7) Uani 1 1 d .
C24 C 0.601(2) 0.125(4) 0.2994(14) 0.196(18) Uani 1 1 d .
H24A H 0.6692 0.1356 0.3168 0.294 Uiso 1 1 calc R
H24B H 0.5819 0.1965 0.2754 0.294 Uiso 1 1 calc R
H24C H 0.5946 0.0481 0.2782 0.294 Uiso 1 1 calc R
C14 C -0.1802(17) 0.206(2) 0.6205(8) 0.075(7) Uani 1 1 d .
H14 H -0.1701 0.1259 0.6369 0.090 Uiso 1 1 calc R
C9 C -0.3139(18) 0.610(3) 0.5382(11) 0.121(9) Uani 1 1 d U
H9A H -0.3626 0.5435 0.5292 0.181 Uiso 1 1 calc R
H9B H -0.3192 0.6702 0.5084 0.181 Uiso 1 1 calc R
H9C H -0.3262 0.6523 0.5714 0.181 Uiso 1 1 calc R
O11 O 0.3971(13) 0.1199(15) 0.4058(7) 0.098(5) Uani 1 1 d .
H11 H 0.3562 0.1119 0.4274 0.147 Uiso 1 1 calc R
C32 C -0.1452(14) 0.522(2) 0.4076(9) 0.054(5) Uani 1 1 d .
O7 O -0.0931(10) 0.4204(13) 0.4161(5) 0.067(4) Uani 1 1 d .
O8 O -0.1540(9) 0.6045(11) 0.4396(5) 0.055(4) Uani 1 1 d .
O9 O 0.2432(11) 0.7750(13) 0.5757(7) 0.115(6) Uani 1 1 d D
O10 O 0.449(4) 0.592(3) 0.6070(14) 0.59(3) Uani 1 1 d DU
N5 N 0.3046(12) 0.0006(16) 0.4744(7) 0.063(5) Uani 1 1 d .
C34 C 0.3665(12) -0.0916(15) 0.4746(8) 0.064(6) Uani 1 1 d U
H34 H 0.3595 -0.1626 0.4965 0.077 Uiso 1 1 calc R
H1W H 0.2756 0.8443 0.5702 0.096 Uiso 1 1 d RD
H2W H 0.2741 0.7067 0.5687 0.096 Uiso 1 1 d RD
H3W H 0.4367 0.6530 0.5849 0.096 Uiso 1 1 d RD
H4W H 0.4825 0.6068 0.6393 0.096 Uiso 1 1 d RD

loop_
_atom_site_aniso_label
_atom_site_aniso_U_11
_atom_site_aniso_U_22
_atom_site_aniso_U_33
_atom_site_aniso_U_23
_atom_site_aniso_U_13
_atom_site_aniso_U_12
C23 0.087(19) 0.08(2) 0.08(2) -0.002(16) -0.004(15) 0.017(17)
C22 0.15(3) 0.10(2) 0.09(2) -0.012(18) 0.023(19) 0.00(2)
C21 0.11(2) 0.16(3) 0.13(3) 0.01(2) 0.040(19) 0.07(2)
C20 0.070(16) 0.08(2) 0.12(2) 0.009(15) 0.019(14) 0.034(14)
C18 0.046(13) 0.038(13) 0.102(18) -0.005(12) 0.004(11) 0.010(10)
C19 0.039(13) 0.081(19) 0.074(16) -0.019(14) 0.021(11) -0.004(12)
C4 0.13(2) 0.08(2) 0.085(18) -0.005(15) 0.043(16) 0.008(17)
C5 0.19(3) 0.16(4) 0.08(2) -0.05(2) 0.05(2) 0.01(3)
C6 0.15(3) 0.16(4) 0.07(2) -0.05(2) 0.026(19) 0.04(2)
C7 0.14(2) 0.12(3) 0.061(17) -0.044(17) -0.026(17) 0.015(19)
C8 0.15(2) 0.064(17) 0.043(13) -0.006(12) 0.021(14) 0.016(17)
C3 0.128(19) 0.042(12) 0.033(11) 0.012(11) 0.013(12) 0.048(14)
C26 0.16(3) 0.17(4) 0.09(2) -0.02(2) -0.04(2) -0.01(3)
C27 0.14(3) 0.20(4) 0.040(15) 0.02(2) -0.021(15) 0.05(3)
C28 0.18(3) 0.16(3) 0.048(16) 0.02(2) -0.003(18) 0.05(3)
C31 0.111(18) 0.11(2) 0.065(15) 0.007(16) 0.022(13) 0.068(18)
C29 0.082(16) 0.054(15) 0.077(17) 0.002(13) 0.020(13) 0.026(13)
C30 0.13(2) 0.08(2) 0.083(19) 0.013(16) 0.012(16) 0.025(17)
Dy1 0.0588(6) 0.0276(4) 0.0457(5) 0.0055(5) 0.0088(4) 0.0171(5)
O1 0.087(9) 0.039(8) 0.036(7) 0.004(6) 0.015(6) 0.013(7)
O2 0.080(10) 0.052(9) 0.053(8) 0.011(7) 0.019(7) 0.002(8)
C2 0.062(13) 0.030(11) 0.067(14) 0.029(10) 0.018(11) 0.018(10)
O3 0.072(9) 0.051(9) 0.048(8) 0.009(7) 0.019(7) 0.006(7)
N1 0.073(11) 0.035(10) 0.047(9) -0.004(7) 0.013(8) 0.001(9)
N3 0.062(11) 0.038(10) 0.084(13) -0.013(9) 0.011(9) 0.030(9)
N2 0.065(11) 0.036(10) 0.078(12) 0.015(9) 0.019(9) 0.015(9)
C25 0.057(13) 0.053(13) 0.047(12) -0.001(10) 0.015(10) 0.040(11)
O4 0.082(9) 0.038(7) 0.048(8) 0.029(6) 0.016(7) 0.001(7)
C11 0.034(4) 0.035(4) 0.035(4) 0.0007(10) 0.0058(12) -0.0007(10)
C13 0.056(5) 0.056(5) 0.056(5) 0.0000(10) 0.0083(13) 0.0000(10)
C12 0.057(12) 0.048(12) 0.040(11) 0.006(9) 0.001(9) 0.021(10)
O6 0.097(10) 0.029(8) 0.097(11) 0.005(8) 0.016(9) 0.006(8)
C16 0.055(13) 0.071(18) 0.088(17) 0.011(13) 0.014(12) 0.038(12)
C10 0.053(12) 0.048(13) 0.078(15) -0.004(11) 0.044(11) 0.019(10)
C15 0.12(2) 0.070(18) 0.051(14) 0.002(12) 0.034(14) 0.007(16)
O5 0.139(16) 0.124(19) 0.143(18) 0.034(15) 0.054(14) 0.009(15)
C24 0.18(3) 0.26(5) 0.17(4) 0.04(3) 0.10(3) 0.06(3)
C14 0.107(19) 0.067(16) 0.057(14) 0.012(12) 0.036(13) 0.028(14)
C9 0.121(9) 0.121(9) 0.121(9) 0.0002(10) 0.0179(16) 0.0003(10)
O11 0.118(15) 0.068(13) 0.108(15) 0.017(10) 0.021(10) 0.036(11)
C32 0.041(12) 0.049(14) 0.068(15) 0.009(11) -0.001(10) 0.009(11)
O7 0.084(10) 0.055(10) 0.061(9) -0.019(7) 0.008(7) 0.008(8)
O8 0.077(9) 0.028(8) 0.058(9) -0.009(6) 0.000(7) 0.008(7)
O9 0.108(13) 0.082(13) 0.162(17) 0.067(12) 0.038(11) 0.014(10)
O10 0.59(3) 0.59(3) 0.59(3) 0.0000(10) 0.087(4) 0.0000(10)
N5 0.058(11) 0.053(12) 0.082(13) -0.004(9) 0.023(10) 0.004(9)
C34 0.064(6) 0.064(6) 0.064(6) 0.0000(10) 0.0095(13) 0.0001(10)

loop_
_atom_type_symbol
_atom_type_description
_atom_type_scat_dispersion_real
_atom_type_scat_dispersion_imag
_atom_type_scat_source
C C 0.0033 0.0016 'International Tables Vol C Tables 4.2.6.8 and 6.1.1.4'
H H 0.0000 0.0000 'International Tables Vol C Tables 4.2.6.8 and 6.1.1.4'
N N 0.0061 0.0033 'International Tables Vol C Tables 4.2.6.8 and 6.1.1.4'
O O 0.0106 0.0060 'International Tables Vol C Tables 4.2.6.8 and 6.1.1.4'
Dy Dy -0.1892 4.4098 'International Tables Vol C Tables 4.2.6.8 and 6.1.1.4'

loop_
_geom_angle_atom_site_label_1
_geom_angle_atom_site_label_2
_geom_angle_atom_site_label_3
_geom_angle
_geom_angle_site_symmetry_1
_geom_angle_site_symmetry_3
O5 C23 C22 121.0(16) . .
O5 C23 C19 119.0(16) . .
C22 C23 C19 120.0 . .
C23 C22 C21 120.0 . .
C22 C21 C20 120.0 . .
C18 C20 C21 120.0 . .
C19 C18 C20 120.0 . .
C19 C18 C34 119.7(13) . .
C20 C18 C34 120.3(13) . .
O11 C19 C18 124.3(14) . .
O11 C19 C23 115.7(14) . .
C18 C19 C23 120.0 . .
C5 C4 C3 120.0 . .
C6 C5 C4 120.0 . .
C5 C6 C7 120.0 . .
C8 C7 C6 120.0 . .
C7 C8 C3 120.0 . .
C8 C3 C4 120.0 . .
C8 C3 C2 123.4(14) . .
C4 C3 C2 116.6(14) . .
C27 C26 C30 120.0 . .
C26 C27 C28 120.0 . .
C31 C28 C27 120.0 . .
C29 C31 C28 120.0 . .
C30 C29 C31 120.0 . .
C30 C29 C32 123.2(14) . .
C31 C29 C32 116.8(14) . .
C29 C30 C26 120.0 . .
O8 Dy1 O4 76.3(4) 3_566 .
O8 Dy1 O3 76.5(4) 3_566 .
O4 Dy1 O3 133.0(4) . .
O8 Dy1 O7 143.0(4) 3_566 .
O4 Dy1 O7 73.1(4) . .
O3 Dy1 O7 140.5(4) . .
O8 Dy1 O4 82.2(4) 3_566 3_566
O4 Dy1 O4 78.2(4) . 3_566
O3 Dy1 O4 134.0(4) . 3_566
O7 Dy1 O4 71.6(4) . 3_566
O8 Dy1 O2 139.9(4) 3_566 .
O4 Dy1 O2 143.4(4) . .
O3 Dy1 O2 74.4(4) . .
O7 Dy1 O2 71.5(4) . .
O4 Dy1 O2 99.1(4) 3_566 .
O8 Dy1 O6 73.8(5) 3_566 3_566
O4 Dy1 O6 133.8(4) . 3_566
O3 Dy1 O6 71.6(4) . 3_566
O7 Dy1 O6 114.4(5) . 3_566
O4 Dy1 O6 63.5(4) 3_566 3_566
O2 Dy1 O6 71.3(5) . 3_566
O8 Dy1 O1 139.9(4) 3_566 .
O4 Dy1 O1 105.4(4) . .
O3 Dy1 O1 74.0(4) . .
O7 Dy1 O1 69.8(4) . .
O4 Dy1 O1 137.9(4) 3_566 .
O2 Dy1 O1 53.0(4) . .
O6 Dy1 O1 120.2(4) 3_566 .
O8 Dy1 N1 73.5(4) 3_566 .
O4 Dy1 N1 70.8(4) . .
O3 Dy1 N1 65.0(4) . .
O7 Dy1 N1 114.4(5) . .
O4 Dy1 N1 144.2(4) 3_566 .
O2 Dy1 N1 116.5(4) . .
O6 Dy1 N1 130.2(5) 3_566 .
O1 Dy1 N1 69.7(4) . .
O8 Dy1 Dy1 76.2(3) 3_566 3_566
O4 Dy1 Dy1 39.9(3) . 3_566
O3 Dy1 Dy1 152.6(3) . 3_566
O7 Dy1 Dy1 67.0(3) . 3_566
O4 Dy1 Dy1 38.3(3) 3_566 3_566
O2 Dy1 Dy1 127.7(3) . 3_566
O6 Dy1 Dy1 98.4(3) 3_566 3_566
O1 Dy1 Dy1 130.9(3) . 3_566
N1 Dy1 Dy1 108.9(3) . 3_566
C2 O1 Dy1 90.1(12) . .
C2 O2 Dy1 94.0(12) . .
O2 C2 O1 122(2) . .
O2 C2 C3 119.7(17) . .
O1 C2 C3 117.8(18) . .
C25 O3 Dy1 122.3(11) . .
C13 N1 N2 117.2(16) . .
C13 N1 Dy1 131.3(14) . .
N2 N1 Dy1 111.4(10) . .
N5 N3 C25 118.7(17) . .
C25 N2 N1 118.1(16) . .
O3 C25 N2 122.2(16) . .
O3 C25 N3 120.1(18) . .
N2 C25 N3 117.5(19) . .
C11 O4 Dy1 141.1(11) . .
C11 O4 Dy1 117.0(11) . 3_566
Dy1 O4 Dy1 101.8(4) . 3_566
O4 C11 C10 124.0(17) . .
O4 C11 C12 123.0(15) . .
C10 C11 C12 112.8(15) . .
N1 C13 C12 127(2) . .
C13 C12 C14 116.7(19) . .
C13 C12 C11 123.3(17) . .
C14 C12 C11 119.9(16) . .
C10 O6 C9 113.5(18) . .
C10 O6 Dy1 117.4(12) . 3_566
C9 O6 Dy1 129.2(14) . 3_566
C15 C16 C10 122.3(19) . .
O6 C10 C16 127.3(16) . .
O6 C10 C11 109.9(16) . .
C16 C10 C11 121.8(18) . .
C14 C15 C16 118(2) . .
C23 O5 C24 124(2) . .
C15 C14 C12 125(2) . .
O8 C32 O7 127.6(19) . .
O8 C32 C29 120.5(18) . .
O7 C32 C29 111.9(18) . .
C32 O7 Dy1 137.3(13) . .
C32 O8 Dy1 128.8(13) . 3_566
C34 N5 N3 116.7(16) . .
N5 C34 C18 121.2(17) . .

loop_
_geom_bond_atom_site_label_1
_geom_bond_atom_site_label_2
_geom_bond_distance
_geom_bond_site_symmetry_2
C23 O5 1.35(2) .
C23 C22 1.3900 .
C23 C19 1.3900 .
C22 C21 1.3900 .
C21 C20 1.3900 .
C20 C18 1.3900 .
C18 C19 1.3900 .
C18 C34 1.425(19) .
C19 O11 1.335(16) .
C4 C5 1.3900 .
C4 C3 1.3900 .
C5 C6 1.3900 .
C6 C7 1.3900 .
C7 C8 1.3900 .
C8 C3 1.3900 .
C3 C2 1.52(2) .
C26 C27 1.3900 .
C26 C30 1.3900 .
C27 C28 1.3900 .
C28 C31 1.3900 .
C31 C29 1.3900 .
C29 C30 1.3900 .
C29 C32 1.56(2) .
Dy1 O8 2.322(12) 3_566
Dy1 O4 2.341(12) .
Dy1 O3 2.349(12) .
Dy1 O7 2.401(14) .
Dy1 O4 2.421(11) 3_566
Dy1 O2 2.439(12) .
Dy1 O6 2.502(14) 3_566
Dy1 O1 2.503(12) .
Dy1 N1 2.563(15) .
Dy1 Dy1 3.6957(18) 3_566
O1 C2 1.276(19) .
O2 C2 1.24(2) .
O3 C25 1.25(2) .
N1 C13 1.27(2) .
N1 N2 1.389(18) .
N3 N5 1.355(18) .
N3 C25 1.382(19) .
N2 C25 1.32(2) .
O4 C11 1.208(17) .
O4 Dy1 2.421(11) 3_566
C11 C10 1.44(2) .
C11 C12 1.49(2) .
C13 C12 1.40(2) .
C12 C14 1.41(2) .
O6 C10 1.35(2) .
O6 C9 1.42(2) .
O6 Dy1 2.502(14) 3_566
C16 C15 1.38(3) .
C16 C10 1.41(3) .
C15 C14 1.33(3) .
O5 C24 1.43(3) .
C32 O8 1.19(2) .
C32 O7 1.27(2) .
O8 Dy1 2.322(12) 3_566
N5 C34 1.276(19) .
